data_4073324
loop_
_publ_author_name
'Hijazi, Akram'
'Djukic, Jean-Pierre'
'Allouche, Lionel'
'de Cian, Andr\'e'
'Pfeffer, Michel'
'Le Goff, Xavier-Fr\'ed\'eric'
'Ricard, Louis'

_publ_section_title
;
 Stereoselective Cyclometalation of Planar Pro-chiral
 (\h6-Arene)tricarbonylchromium Complexes withOC-6-[Ru(CO)2Cl2]n
;
_journal_issue 17
_journal_name_full Organometallics
_journal_page_first 4180
_journal_paper_doi 10.1021/om070239p
_journal_volume 26
_journal_year 2007
_chemical_formula_sum 'C32 H21 Fe N3 O4 Ru'
_chemical_formula_weight 668.44
_chemical_name_systematic
; 
 ? 
;
_space_group_IT_number 14
_symmetry_cell_setting monoclinic
_symmetry_space_group_name_Hall '-P 2ybc'
_symmetry_space_group_name_H-M 'P 1 21/c 1'
_atom_sites_solution_hydrogens geom
_atom_sites_solution_primary direct
_atom_sites_solution_secondary difmap
_audit_creation_method SHELXL-97
_cell_angle_alpha 90.00
_cell_angle_beta 92.0780(10)
_cell_angle_gamma 90.00
_cell_formula_units_Z 4
_cell_length_a 13.1370(10)
_cell_length_b 11.6160(10)
_cell_length_c 17.1770(10)
_cell_measurement_reflns_used 6949
_cell_measurement_temperature 150.0(1)
_cell_measurement_theta_max 30.034
_cell_measurement_theta_min 0.998
_cell_volume 2619.5(3)
_computing_structure_refinement 'SHELXL-97 (Sheldrick, 1997)'
_computing_structure_solution 'SHELXS-97 (Sheldrick, 1990)'
_diffrn_ambient_temperature 150.0(1)
_diffrn_measured_fraction_theta_full 0.997
_diffrn_measured_fraction_theta_max 0.997
_diffrn_measurement_device_type KappaCCD
_diffrn_measurement_method 'phi and omega scans'
_diffrn_radiation_monochromator graphite
_diffrn_radiation_source 'fine-focus sealed tube'
_diffrn_radiation_type MoK\a
_diffrn_radiation_wavelength 0.71069
_diffrn_reflns_av_R_equivalents 0.0256
_diffrn_reflns_av_sigmaI/netI 0.0532
_diffrn_reflns_limit_h_max 18
_diffrn_reflns_limit_h_min -18
_diffrn_reflns_limit_k_max 16
_diffrn_reflns_limit_k_min -16
_diffrn_reflns_limit_l_max 24
_diffrn_reflns_limit_l_min -24
_diffrn_reflns_number 14121
_diffrn_reflns_theta_full 30.02
_diffrn_reflns_theta_max 30.02
_diffrn_reflns_theta_min 3.37
_exptl_absorpt_coefficient_mu 1.176
_exptl_absorpt_correction_T_max 0.8527
_exptl_absorpt_correction_T_min 0.8342
_exptl_absorpt_correction_type multi-scan
_exptl_crystal_colour orange
_exptl_crystal_density_diffrn 1.695
_exptl_crystal_density_method 'not measured'
_exptl_crystal_description block
_exptl_crystal_F_000 1344
_exptl_crystal_size_max 0.16
_exptl_crystal_size_mid 0.16
_exptl_crystal_size_min 0.14
_refine_diff_density_max 1.713
_refine_diff_density_min -0.772
_refine_diff_density_rms 0.091
_refine_ls_extinction_method none
_refine_ls_goodness_of_fit_ref 0.995
_refine_ls_hydrogen_treatment mixed
_refine_ls_matrix_type full
_refine_ls_number_parameters 370
_refine_ls_number_reflns 7634
_refine_ls_number_restraints 0
_refine_ls_restrained_S_all 0.995
_refine_ls_R_factor_all 0.0585
_refine_ls_R_factor_gt 0.0357
_refine_ls_shift/su_max 0.000
_refine_ls_shift/su_mean 0.000
_refine_ls_structure_factor_coef Fsqd
_refine_ls_weighting_details 'calc w=1/[\s^2^(Fo^2^)+(0.0446P)^2^+0.0000P] where P=(Fo^2^+2Fc^2^)/3'
_refine_ls_weighting_scheme calc
_refine_ls_wR_factor_gt 0.0826
_refine_ls_wR_factor_ref 0.0901
_reflns_number_gt 5461
_reflns_number_total 7634
_reflns_threshold_expression >2sigma(I)
_cod_data_source_file om070239p-file005.cif
_cod_data_source_block 12
_cod_depositor_comments
;
The following automatic conversions were performed:

'_symmetry_cell_setting' value 'Monoclinic' changed to 'monoclinic'
according to /home/saulius/struct/CIF-dictionaries/cif_core.dic
dictionary named 'cif_core.dic' version 2.4.1 from 2010-06-29.

Automatic conversion script
Id: cif_fix_values 1715 2011-07-08 13:25:40Z adriana 
;
_cod_original_sg_symbol_H-M 'P21/c     '
_cod_database_code 4073324

loop_
_symmetry_equiv_pos_as_xyz
'x, y, z'
'-x, y+1/2, -z+1/2'
'-x, -y, -z'
'x, -y-1/2, z-1/2'

loop_
_atom_site_label
_atom_site_type_symbol
_atom_site_fract_x
_atom_site_fract_y
_atom_site_fract_z
_atom_site_U_iso_or_equiv
_atom_site_adp_type
_atom_site_occupancy
_atom_site_symmetry_multiplicity
_atom_site_calc_flag
_atom_site_refinement_flags
Ru Ru 0.195219(14) -0.002131(13) 0.181719(10) 0.02160(6) Uani 1 1 d .
Fe Fe 0.38786(3) 0.03607(3) 0.353170(19) 0.02544(9) Uani 1 1 d .
O1 O 0.23790(13) -0.30068(13) 0.03579(9) 0.0309(4) Uani 1 1 d .
O2 O 0.12336(13) 0.05372(13) -0.06342(9) 0.0307(4) Uani 1 1 d .
O3 O 0.00672(15) -0.08121(17) 0.25936(11) 0.0442(5) Uani 1 1 d .
O4 O 0.16954(15) 0.22377(13) 0.26280(9) 0.0366(4) Uani 1 1 d .
N1 N 0.21345(15) -0.16956(14) 0.13012(10) 0.0237(4) Uani 1 1 d .
N2 N 0.13277(15) 0.04844(15) 0.06786(11) 0.0253(4) Uani 1 1 d .
N3 N 0.34580(15) 0.03526(15) 0.14045(10) 0.0229(4) Uani 1 1 d .
C1 C 0.22112(18) -0.27925(19) 0.16486(13) 0.0261(5) Uani 1 1 d .
C2 C 0.2106(2) -0.3180(2) 0.24047(14) 0.0337(6) Uani 1 1 d .
H2 H 0.1988 -0.2662 0.2820 0.040 Uiso 1 1 calc R
C3 C 0.2179(2) -0.4359(2) 0.25299(16) 0.0376(6) Uani 1 1 d .
H3 H 0.2119 -0.4647 0.3044 0.045 Uiso 1 1 calc R
C4 C 0.2337(2) -0.5132(2) 0.19288(18) 0.0398(7) Uani 1 1 d .
H4 H 0.2382 -0.5932 0.2040 0.048 Uiso 1 1 calc R
C5 C 0.2430(2) -0.4756(2) 0.11756(17) 0.0374(6) Uani 1 1 d .
H5 H 0.2533 -0.5276 0.0758 0.045 Uiso 1 1 calc R
C6 C 0.23669(19) -0.35887(19) 0.10600(14) 0.0289(5) Uani 1 1 d .
C7 C 0.21743(18) -0.18721(18) 0.05408(13) 0.0260(5) Uani 1 1 d .
C8 C 0.19909(19) -0.11354(19) -0.00805(13) 0.0279(5) Uani 1 1 d .
H8 H 0.2177 -0.1362 -0.0587 0.034 Uiso 1 1 calc R
C9 C 0.15397(19) -0.00716(18) 0.00250(13) 0.0253(5) Uani 1 1 d .
C10 C 0.08000(19) 0.15325(19) -0.03638(13) 0.0293(5) Uani 1 1 d .
C11 C 0.0393(2) 0.2427(2) -0.07946(15) 0.0353(6) Uani 1 1 d .
H11 H 0.0369 0.2416 -0.1348 0.042 Uiso 1 1 calc R
C12 C 0.0019(2) 0.3347(2) -0.03773(16) 0.0397(6) Uani 1 1 d .
H12 H -0.0259 0.3994 -0.0648 0.048 Uiso 1 1 calc R
C13 C 0.0046(2) 0.3335(2) 0.04342(16) 0.0390(6) Uani 1 1 d .
H13 H -0.0223 0.3973 0.0705 0.047 Uiso 1 1 calc R
C14 C 0.0453(2) 0.2420(2) 0.08593(15) 0.0342(6) Uani 1 1 d .
H14 H 0.0462 0.2418 0.1413 0.041 Uiso 1 1 calc R
C15 C 0.08471(18) 0.15079(18) 0.04456(13) 0.0268(5) Uani 1 1 d .
C16 C 0.36858(19) 0.09832(18) 0.07737(13) 0.0271(5) Uani 1 1 d .
H16 H 0.3144 0.1321 0.0472 0.033 Uiso 1 1 calc R
C17 C 0.4662(2) 0.1157(2) 0.05491(14) 0.0319(6) Uani 1 1 d .
H17 H 0.4794 0.1609 0.0103 0.038 Uiso 1 1 calc R
C18 C 0.5455(2) 0.0661(2) 0.09843(14) 0.0325(5) Uani 1 1 d .
H18 H 0.6139 0.0758 0.0835 0.039 Uiso 1 1 calc R
C19 C 0.5241(2) 0.00257(18) 0.16353(15) 0.0288(5) Uani 1 1 d .
H19 H 0.5776 -0.0322 0.1938 0.035 Uiso 1 1 calc R
C20 C 0.42391(19) -0.01021(17) 0.18450(13) 0.0237(5) Uani 1 1 d .
C21 C 0.39139(18) -0.06442(17) 0.25552(12) 0.0241(5) Uani 1 1 d .
C22 C 0.4482(2) -0.11550(18) 0.31989(13) 0.0286(5) Uani 1 1 d .
H22 H 0.5189 -0.1332 0.3220 0.034 Uiso 1 1 calc R
C23 C 0.3785(2) -0.13431(18) 0.37952(14) 0.0297(5) Uani 1 1 d .
H23 H 0.3943 -0.1681 0.4288 0.036 Uiso 1 1 calc R
C24 C 0.28047(19) -0.09411(18) 0.35328(12) 0.0267(5) Uani 1 1 d .
H24 H 0.2208 -0.0947 0.3829 0.032 Uiso 1 1 calc R
C25 C 0.28640(18) -0.05315(17) 0.27581(12) 0.0245(5) Uani 1 1 d .
C26 C 0.4910(2) 0.1678(2) 0.34511(15) 0.0362(6) Uani 1 1 d .
H26 H 0.5449 0.1716 0.3098 0.043 Uiso 1 1 calc R
C27 C 0.4968(2) 0.1191(2) 0.42037(14) 0.0333(6) Uani 1 1 d .
H27 H 0.5551 0.0839 0.4446 0.040 Uiso 1 1 calc R
C28 C 0.4006(2) 0.13199(19) 0.45328(14) 0.0338(6) Uani 1 1 d .
H28 H 0.3830 0.1073 0.5038 0.041 Uiso 1 1 calc R
C29 C 0.3348(2) 0.1877(2) 0.39868(15) 0.0370(6) Uani 1 1 d .
H29 H 0.2654 0.2070 0.4055 0.044 Uiso 1 1 calc R
C30 C 0.3918(2) 0.20945(19) 0.33147(15) 0.0372(6) Uani 1 1 d .
H30 H 0.3669 0.2461 0.2851 0.045 Uiso 1 1 calc R
C31 C 0.0759(2) -0.05014(19) 0.22779(14) 0.0294(5) Uani 1 1 d .
C32 C 0.18062(19) 0.13937(19) 0.23019(13) 0.0272(5) Uani 1 1 d .

loop_
_atom_site_aniso_label
_atom_site_aniso_U_11
_atom_site_aniso_U_22
_atom_site_aniso_U_33
_atom_site_aniso_U_23
_atom_site_aniso_U_13
_atom_site_aniso_U_12
Ru 0.02117(11) 0.02297(10) 0.02066(10) 0.00004(6) 0.00068(7) -0.00038(7)
Fe 0.0267(2) 0.02542(16) 0.02400(17) -0.00069(13) -0.00188(14) -0.00138(14)
O1 0.0319(10) 0.0304(8) 0.0307(9) -0.0060(6) 0.0062(8) 0.0013(7)
O2 0.0315(10) 0.0381(9) 0.0227(8) 0.0041(7) 0.0016(7) -0.0008(8)
O3 0.0305(11) 0.0532(11) 0.0498(11) 0.0045(9) 0.0138(9) -0.0058(9)
O4 0.0455(12) 0.0276(9) 0.0365(10) -0.0064(7) -0.0009(9) 0.0092(8)
N1 0.0243(11) 0.0242(9) 0.0226(9) 0.0004(7) 0.0003(8) -0.0008(8)
N2 0.0206(10) 0.0300(10) 0.0251(10) 0.0016(7) -0.0024(8) 0.0023(8)
N3 0.0225(10) 0.0230(8) 0.0233(10) -0.0014(7) 0.0029(8) -0.0025(8)
C1 0.0192(12) 0.0274(11) 0.0315(12) 0.0002(9) -0.0015(10) -0.0009(9)
C2 0.0339(16) 0.0333(12) 0.0335(13) -0.0004(10) -0.0045(12) -0.0042(11)
C3 0.0360(16) 0.0340(13) 0.0423(15) 0.0102(11) -0.0040(12) -0.0055(11)
C4 0.0359(16) 0.0272(13) 0.0560(18) 0.0042(11) -0.0024(14) 0.0010(11)
C5 0.0310(15) 0.0304(12) 0.0510(17) -0.0076(11) 0.0015(13) 0.0036(11)
C6 0.0234(13) 0.0290(12) 0.0345(13) -0.0016(9) 0.0025(10) 0.0019(10)
C7 0.0209(12) 0.0261(11) 0.0311(12) -0.0056(9) 0.0020(10) -0.0015(9)
C8 0.0278(14) 0.0342(12) 0.0221(11) -0.0030(9) 0.0054(10) -0.0018(10)
C9 0.0195(12) 0.0350(12) 0.0212(11) 0.0017(9) -0.0010(9) -0.0057(9)
C10 0.0230(13) 0.0340(12) 0.0307(13) 0.0052(9) -0.0010(10) -0.0056(10)
C11 0.0304(15) 0.0391(13) 0.0363(14) 0.0109(11) -0.0026(11) -0.0069(11)
C12 0.0292(15) 0.0365(13) 0.0526(17) 0.0154(12) -0.0089(13) -0.0043(11)
C13 0.0325(16) 0.0310(12) 0.0529(17) -0.0006(11) -0.0073(13) 0.0033(11)
C14 0.0300(15) 0.0353(13) 0.0371(14) 0.0014(10) -0.0034(11) 0.0025(11)
C15 0.0219(13) 0.0276(11) 0.0307(12) 0.0015(9) -0.0036(10) -0.0036(9)
C16 0.0322(14) 0.0238(11) 0.0253(11) 0.0019(8) 0.0000(10) -0.0029(10)
C17 0.0347(15) 0.0320(12) 0.0292(13) 0.0009(9) 0.0067(11) -0.0065(11)
C18 0.0253(14) 0.0338(12) 0.0388(14) -0.0021(10) 0.0054(11) -0.0061(10)
C19 0.0245(13) 0.0310(12) 0.0309(13) -0.0013(9) 0.0012(10) 0.0024(10)
C20 0.0238(12) 0.0231(10) 0.0243(11) -0.0040(8) 0.0013(9) -0.0005(9)
C21 0.0257(13) 0.0221(10) 0.0242(11) -0.0020(8) -0.0017(10) 0.0008(9)
C22 0.0284(14) 0.0267(11) 0.0304(12) -0.0014(9) -0.0037(10) 0.0026(10)
C23 0.0369(15) 0.0265(11) 0.0253(12) 0.0017(9) -0.0056(11) -0.0002(10)
C24 0.0299(14) 0.0256(11) 0.0248(12) -0.0017(9) 0.0028(10) -0.0028(10)
C25 0.0272(13) 0.0214(11) 0.0248(11) 0.0001(8) -0.0018(10) -0.0029(9)
C26 0.0348(16) 0.0367(13) 0.0370(14) -0.0025(10) 0.0004(12) -0.0120(11)
C27 0.0297(15) 0.0357(13) 0.0339(13) -0.0063(10) -0.0080(11) -0.0048(11)
C28 0.0402(17) 0.0337(12) 0.0275(13) -0.0072(10) 0.0018(11) -0.0071(11)
C29 0.0334(16) 0.0311(13) 0.0464(16) -0.0115(11) -0.0025(13) 0.0028(11)
C30 0.0442(17) 0.0244(12) 0.0421(15) 0.0025(10) -0.0102(13) -0.0071(11)
C31 0.0289(14) 0.0300(12) 0.0291(13) -0.0002(9) -0.0007(11) 0.0007(10)
C32 0.0245(13) 0.0316(12) 0.0254(12) 0.0086(9) -0.0014(10) 0.0019(10)

loop_
_atom_type_symbol
_atom_type_description
_atom_type_scat_dispersion_real
_atom_type_scat_dispersion_imag
_atom_type_scat_source
C C 0.0033 0.0016 'International Tables Vol C Tables 4.2.6.8 and 6.1.1.4'
H H 0.0000 0.0000 'International Tables Vol C Tables 4.2.6.8 and 6.1.1.4'
N N 0.0061 0.0033 'International Tables Vol C Tables 4.2.6.8 and 6.1.1.4'
O O 0.0106 0.0060 'International Tables Vol C Tables 4.2.6.8 and 6.1.1.4'
Fe Fe 0.3463 0.8444 'International Tables Vol C Tables 4.2.6.8 and 6.1.1.4'
Ru Ru -1.2594 0.8363 'International Tables Vol C Tables 4.2.6.8 and 6.1.1.4'

loop_
_geom_angle_atom_site_label_1
_geom_angle_atom_site_label_2
_geom_angle_atom_site_label_3
_geom_angle
C32 Ru C31 88.42(10)
C32 Ru C25 88.25(9)
C31 Ru C25 93.14(10)
C32 Ru N1 177.62(8)
C31 Ru N1 90.70(9)
C25 Ru N1 89.60(7)
C32 Ru N3 94.56(9)
C31 Ru N3 171.15(8)
C25 Ru N3 78.64(8)
N1 Ru N3 85.99(7)
C32 Ru N2 97.04(8)
C31 Ru N2 99.60(9)
C25 Ru N2 166.31(8)
N1 Ru N2 85.28(7)
N3 Ru N2 88.32(7)
C22 Fe C23 40.85(10)
C22 Fe C21 41.45(9)
C23 Fe C21 68.33(9)
C22 Fe C27 107.24(10)
C23 Fe C27 112.31(10)
C21 Fe C27 134.03(10)
C22 Fe C30 142.33(11)
C23 Fe C30 176.81(11)
C21 Fe C30 114.22(10)
C27 Fe C30 67.52(10)
C22 Fe C28 133.58(10)
C23 Fe C28 110.22(9)
C21 Fe C28 173.78(10)
C27 Fe C28 40.30(10)
C30 Fe C28 67.46(10)
C22 Fe C26 111.33(11)
C23 Fe C26 141.80(11)
C21 Fe C26 109.61(10)
C27 Fe C26 40.26(10)
C30 Fe C26 39.96(10)
C28 Fe C26 67.52(10)
C22 Fe C29 173.68(10)
C23 Fe C29 136.33(11)
C21 Fe C29 144.85(10)
C27 Fe C29 67.81(10)
C30 Fe C29 40.50(10)
C28 Fe C29 40.10(10)
C26 Fe C29 67.74(11)
C22 Fe C24 68.78(10)
C23 Fe C24 40.69(9)
C21 Fe C24 67.62(9)
C27 Fe C24 143.80(9)
C30 Fe C24 137.79(10)
C28 Fe C24 115.55(10)
C26 Fe C24 175.94(9)
C29 Fe C24 112.63(10)
C22 Fe C25 68.95(9)
C23 Fe C25 67.78(9)
C21 Fe C25 40.44(9)
C27 Fe C25 174.39(10)
C30 Fe C25 112.72(9)
C28 Fe C25 145.28(10)
C26 Fe C25 136.43(9)
C29 Fe C25 116.28(10)
C24 Fe C25 39.57(8)
C6 O1 C7 105.02(17)
C10 O2 C9 105.35(17)
C7 N1 C1 105.83(17)
C7 N1 Ru 123.65(14)
C1 N1 Ru 130.50(14)
C9 N2 C15 106.08(18)
C9 N2 Ru 122.89(15)
C15 N2 Ru 129.72(14)
C16 N3 C20 118.2(2)
C16 N3 Ru 127.02(16)
C20 N3 Ru 114.78(15)
C2 C1 C6 119.2(2)
C2 C1 N1 133.0(2)
C6 C1 N1 107.67(19)
C1 C2 C3 117.2(2)
C2 C3 C4 122.2(3)
C5 C4 C3 121.0(2)
C6 C5 C4 116.2(2)
C5 C6 O1 127.3(2)
C5 C6 C1 124.2(2)
O1 C6 C1 108.39(19)
N1 C7 C8 130.8(2)
N1 C7 O1 112.71(19)
C8 C7 O1 116.38(19)
C7 C8 C9 121.0(2)
N2 C9 O2 112.24(19)
N2 C9 C8 130.2(2)
O2 C9 C8 117.5(2)
C11 C10 O2 127.7(2)
C11 C10 C15 123.9(2)
O2 C10 C15 108.44(19)
C10 C11 C12 116.3(2)
C11 C12 C13 120.8(2)
C14 C13 C12 122.0(2)
C13 C14 C15 117.4(2)
C14 C15 C10 119.5(2)
C14 C15 N2 132.6(2)
C10 C15 N2 107.9(2)
N3 C16 C17 122.9(2)
C16 C17 C18 118.8(2)
C19 C18 C17 119.2(2)
C18 C19 C20 119.5(2)
N3 C20 C19 121.2(2)
N3 C20 C21 113.4(2)
C19 C20 C21 125.2(2)
C22 C21 C25 109.0(2)
C22 C21 C20 131.6(2)
C25 C21 C20 118.53(19)
C22 C21 Fe 68.40(12)
C25 C21 Fe 72.51(12)
C20 C21 Fe 117.26(14)
C23 C22 C21 106.7(2)
C23 C22 Fe 70.07(13)
C21 C22 Fe 70.15(12)
C22 C23 C24 108.7(2)
C22 C23 Fe 69.08(13)
C24 C23 Fe 70.90(13)
C25 C24 C23 109.1(2)
C25 C24 Fe 72.13(13)
C23 C24 Fe 68.41(13)
C24 C25 C21 106.39(19)
C24 C25 Ru 141.38(19)
C21 C25 Ru 111.73(15)
C24 C25 Fe 68.30(12)
C21 C25 Fe 67.05(12)
Ru C25 Fe 133.23(10)
C30 C26 C27 108.1(2)
C30 C26 Fe 69.93(14)
C27 C26 Fe 69.71(14)
C26 C27 C28 107.7(2)
C26 C27 Fe 70.03(14)
C28 C27 Fe 69.98(14)
C29 C28 C27 108.6(2)
C29 C28 Fe 70.24(13)
C27 C28 Fe 69.72(13)
C28 C29 C30 107.1(2)
C28 C29 Fe 69.65(14)
C30 C29 Fe 69.40(14)
C26 C30 C29 108.5(2)
C26 C30 Fe 70.10(14)
C29 C30 Fe 70.10(13)
O3 C31 Ru 176.1(2)
O4 C32 Ru 176.8(2)

loop_
_geom_bond_atom_site_label_1
_geom_bond_atom_site_label_2
_geom_bond_distance
Ru C32 1.856(2)
Ru C31 1.867(3)
Ru C25 2.063(2)
Ru N1 2.1542(17)
Ru N3 2.1693(19)
Ru N2 2.1741(18)
Fe C22 2.022(2)
Fe C23 2.035(2)
Fe C21 2.045(2)
Fe C27 2.047(2)
Fe C30 2.049(2)
Fe C28 2.051(2)
Fe C26 2.051(2)
Fe C29 2.058(2)
Fe C24 2.068(2)
Fe C25 2.118(2)
O1 C6 1.383(3)
O1 C7 1.384(3)
O2 C10 1.377(3)
O2 C9 1.382(3)
O3 C31 1.134(3)
O4 C32 1.141(3)
N1 C7 1.325(3)
N1 C1 1.409(3)
N2 C9 1.333(3)
N2 C15 1.398(3)
N3 C16 1.351(3)
N3 C20 1.360(3)
C1 C2 1.386(3)
C1 C6 1.391(3)
C2 C3 1.389(3)
C3 C4 1.389(4)
C4 C5 1.375(4)
C5 C6 1.373(3)
C7 C8 1.382(3)
C8 C9 1.385(3)
C10 C11 1.373(3)
C10 C15 1.390(3)
C11 C12 1.387(4)
C12 C13 1.393(4)
C13 C14 1.385(3)
C14 C15 1.386(3)
C16 C17 1.367(3)
C17 C18 1.386(3)
C18 C19 1.377(3)
C19 C20 1.385(3)
C20 C21 1.451(3)
C21 C22 1.439(3)
C21 C25 1.441(3)
C22 C23 1.416(3)
C23 C24 1.427(3)
C24 C25 1.418(3)
C26 C30 1.401(4)
C26 C27 1.410(3)
C27 C28 1.412(4)
C28 C29 1.409(4)
C29 C30 1.422(4)
